data_7054861
loop_
_publ_author_name
'Sch\"adle, Dorothea'
'Enders, Markus'
'Sch\"adle, Christoph'
'Maichle-M\"ossmer, C\"acilia'
'T\"ornroos, Karl W.'
'Anwander, Reiner'

_publ_section_title
;
 Reactivity of halfsandwich rare-earth metal methylaluminates toward
 potassium (2,4,6-tri-tert-butylphenyl)amide and 1-adamantylamine
;
_journal_issue 10
_journal_name_full 'New J. Chem.'
_journal_page_first 7640
_journal_paper_doi 10.1039/C5NJ00800J
_journal_volume 39
_journal_year 2015
_chemical_formula_moiety 'C39 H56 Al Lu N2'
_chemical_formula_sum 'C39 H56 Al Lu N2'
_chemical_formula_weight 754.80
_space_group_crystal_system triclinic
_space_group_IT_number 2
_space_group_name_Hall '-P 1'
_space_group_name_H-M_alt 'P -1'
_symmetry_space_group_name_Hall '-P 1'
_symmetry_space_group_name_H-M 'P -1'
_atom_sites_solution_hydrogens mixed
_atom_sites_solution_primary direct
_atom_sites_solution_secondary difmap
_audit_update_record
;
2015-03-19 deposited with the CCDC.
2015-05-14 downloaded from the CCDC.
;
_cell_angle_alpha 105.1910(10)
_cell_angle_beta 113.6950(10)
_cell_angle_gamma 106.4890(10)
_cell_formula_units_Z 2
_cell_length_a 12.1090(3)
_cell_length_b 13.6700(3)
_cell_length_c 13.7168(3)
_cell_measurement_reflns_used 200
_cell_measurement_temperature 153.(2)
_cell_measurement_theta_max 31.2112
_cell_measurement_theta_min 4.4084
_cell_volume 1801.47(8)
_computing_cell_refinement 'APEX2 v2011.8-0 (Bruker AXS)'
_computing_data_collection 'COSMO v1.61'
_computing_data_reduction 'SAINT V8.27B (Bruker AXS Inc., 2012)'
_computing_molecular_graphics 'Ortep3, POV-Ray'
_computing_structure_refinement 'SHELXL-2013 (Sheldrick, 2013)'
_computing_structure_solution 'SHELXS-97 (Sheldrick, 2008)'
_diffrn_ambient_temperature 153.(2)
_diffrn_detector_area_resol_mean 8.3333
_diffrn_measured_fraction_theta_full 0.999
_diffrn_measured_fraction_theta_max 0.999
_diffrn_measurement_device_type 'BRUKER SMART APEX II'
_diffrn_measurement_method 'phi and omega scans'
_diffrn_radiation_monochromator graphite
_diffrn_radiation_type MoK\a
_diffrn_radiation_wavelength 0.71073
_diffrn_reflns_av_R_equivalents 0.0318
_diffrn_reflns_av_unetI/netI 0.0233
_diffrn_reflns_limit_h_max 16
_diffrn_reflns_limit_h_min -16
_diffrn_reflns_limit_k_max 18
_diffrn_reflns_limit_k_min -18
_diffrn_reflns_limit_l_max 18
_diffrn_reflns_limit_l_min -18
_diffrn_reflns_number 47618
_diffrn_reflns_theta_full 28.28
_diffrn_reflns_theta_max 28.28
_diffrn_reflns_theta_min 1.72
_diffrn_source 'fine-focus sealed tube'
_exptl_absorpt_coefficient_mu 2.792
_exptl_absorpt_correction_T_max 0.77
_exptl_absorpt_correction_T_min 0.60
_exptl_absorpt_correction_type multi-scan
_exptl_absorpt_process_details 'SADABS V2012/1 (Bruker AXS Inc.)'
_exptl_crystal_colour 'clear yellow'
_exptl_crystal_density_diffrn 1.392
_exptl_crystal_density_method 'not measured'
_exptl_crystal_description needle
_exptl_crystal_F_000 776
_exptl_crystal_size_max 0.247
_exptl_crystal_size_mid 0.116
_exptl_crystal_size_min 0.100
_refine_diff_density_max 0.838
_refine_diff_density_min -0.448
_refine_ls_extinction_method none
_refine_ls_goodness_of_fit_ref 1.034
_refine_ls_hydrogen_treatment mixed
_refine_ls_matrix_type full
_refine_ls_number_parameters 422
_refine_ls_number_reflns 8927
_refine_ls_number_restraints 0
_refine_ls_restrained_S_all 1.034
_refine_ls_R_factor_all 0.0220
_refine_ls_R_factor_gt 0.0179
_refine_ls_shift/su_max 0.004
_refine_ls_shift/su_mean 0.000
_refine_ls_structure_factor_coef Fsqd
_refine_ls_weighting_details 'w=1/[\s^2^(Fo^2^)+(0.0204P)^2^+0.8892P] where P=(Fo^2^+2Fc^2^)/3'
_refine_ls_weighting_scheme calc
_refine_ls_wR_factor_gt 0.0407
_refine_ls_wR_factor_ref 0.0420
_reflns_number_gt 8244
_reflns_number_total 8927
_reflns_threshold_expression 'I > 2\s(I)'
_cod_data_source_file c5nj00800j2.cif
_cod_data_source_block ds194
_cod_depositor_comments 'Adding full bibliography for 7054859--7054864.cif.'
_cod_original_cell_volume 1801.47(7)
_cod_database_code 7054861

loop_
_space_group_symop_operation_xyz
'x, y, z'
'-x, -y, -z'

loop_
_atom_site_type_symbol
_atom_site_label
_atom_site_fract_x
_atom_site_fract_y
_atom_site_fract_z
_atom_site_U_iso_or_equiv
_atom_site_adp_type
_atom_site_calc_flag
_atom_site_refinement_flags_adp
_atom_site_refinement_flags_posn
_atom_site_occupancy
C C2 0.12059(18) 0.60673(15) 0.80646(16) 0.0147(3) Uani d . . 1
C C3 0.25094(18) 0.62814(15) 0.82510(17) 0.0175(4) Uani d . . 1
C C4 0.27706(19) 0.64302(16) 0.73731(18) 0.0203(4) Uani d . . 1
H H4 0.363 0.6569 0.7469 0.024 Uiso calc U R 1
C C5 0.1781(2) 0.63741(17) 0.63838(18) 0.0205(4) Uani d . . 1
H H5 0.193 0.6439 0.577 0.025 Uiso calc U R 1
C C6 0.05421(19) 0.62187(15) 0.62920(16) 0.0174(4) Uani d . . 1
H H6 -0.0127 0.6207 0.5613 0.021 Uiso calc U R 1
C C7 0.34847(19) 0.63508(17) 0.93165(18) 0.0223(4) Uani d . . 1
H H7 0.4368 0.6505 0.9468 0.027 Uiso calc U R 1
C C8 0.3153(2) 0.61961(17) 1.01220(18) 0.0236(4) Uani d . . 1
H H8 0.3822 0.6274 1.0846 0.028 Uiso calc U R 1
C C9 0.18359(19) 0.59228(17) 0.99008(17) 0.0209(4) Uani d . . 1
H H9 0.1625 0.579 1.0464 0.025 Uiso calc U R 1
C C10 0.08506(18) 0.58457(15) 0.88831(16) 0.0156(3) Uani d . . 1
C C11 -0.05562(18) 0.55366(15) 0.85873(16) 0.0151(3) Uani d . . 1
C C12 -0.10141(19) 0.61912(16) 0.91763(16) 0.0172(4) Uani d . . 1
C C13 -0.0157(2) 0.71880(17) 1.03632(17) 0.0234(4) Uani d . . 1
H H13A -0.0514 0.7748 1.0362 0.035 Uiso calc U R 1
H H13B 0.0766 0.7527 1.0532 0.035 Uiso calc U R 1
H H13C -0.0165 0.6939 1.0969 0.035 Uiso calc U R 1
C C14 -0.24387(19) 0.56381(16) 0.85213(17) 0.0188(4) Uani d . . 1
C C15 -0.28609(18) 0.46281(16) 0.75564(17) 0.0182(4) Uani d . . 1
C C16 -0.4278(2) 0.37223(18) 0.67107(19) 0.0265(4) Uani d . . 1
H H16A -0.4501 0.3204 0.7052 0.04 Uiso calc U R 1
H H16B -0.4357 0.3303 0.5968 0.04 Uiso calc U R 1
H H16C -0.4898 0.407 0.6562 0.04 Uiso calc U R 1
C C17 -0.17002(18) 0.45633(15) 0.75908(16) 0.0162(4) Uani d . . 1
C C18 -0.1679(2) 0.36013(16) 0.67736(17) 0.0220(4) Uani d . . 1
H H18A -0.1864 0.2961 0.6977 0.033 Uiso calc U R 1
H H18B -0.0793 0.3841 0.6851 0.033 Uiso calc U R 1
H H18C -0.2366 0.3374 0.596 0.033 Uiso calc U R 1
C C19 -0.3325(2) 0.5996(2) 0.8900(2) 0.0281(5) Uani d . . 1
H H19A -0.4238 0.5652 0.8219 0.042 Uiso calc U R 1
H H19B -0.2969 0.682 0.9223 0.042 Uiso calc U R 1
H H19C -0.3344 0.5749 0.9505 0.042 Uiso calc U R 1
C C20 -0.32301(18) 0.73376(17) 0.70996(18) 0.0172(4) Uani d . . 1
C C21 0.01045(18) 0.87444(16) 0.87940(16) 0.0160(3) Uani d . . 1
C C22 0.14078(17) 0.93347(15) 0.88058(15) 0.0145(3) Uani d . . 1
C C23 0.13065(17) 0.89662(15) 0.75890(15) 0.0135(3) Uani d . . 1
C C24 0.25219(17) 0.94045(15) 0.76291(16) 0.0159(4) Uani d . . 1
H H24 0.3323 0.9813 0.838 0.019 Uiso calc U R 1
C C25 0.26351(17) 0.92827(15) 0.66442(16) 0.0152(3) Uani d . . 1
C C26 0.14390(17) 0.87520(15) 0.55655(16) 0.0148(3) Uani d . . 1
H H26 0.1483 0.8694 0.4878 0.018 Uiso calc U R 1
C C27 0.01707(17) 0.82984(14) 0.54415(15) 0.0134(3) Uani d . . 1
C C28 -0.10918(17) 0.78100(15) 0.41971(16) 0.0155(3) Uani d . . 1
C C29 -0.0727(2) 0.81243(19) 0.33326(17) 0.0247(4) Uani d . . 1
H H29A -0.1549 0.7831 0.2571 0.037 Uiso calc U R 1
H H29B -0.0139 0.7795 0.3227 0.037 Uiso calc U R 1
H H29C -0.026 0.8948 0.3649 0.037 Uiso calc U R 1
C C30 -0.20793(19) 0.83069(17) 0.42333(17) 0.0212(4) Uani d . . 1
H H30A -0.1618 0.9132 0.4561 0.032 Uiso calc U R 1
H H30B -0.2407 0.8093 0.4729 0.032 Uiso calc U R 1
H H30C -0.284 0.8011 0.3433 0.032 Uiso calc U R 1
C C31 -0.1799(2) 0.65086(16) 0.36432(17) 0.0217(4) Uani d . . 1
H H31A -0.2572 0.6226 0.2853 0.033 Uiso calc U R 1
H H31B -0.2106 0.6261 0.4136 0.033 Uiso calc U R 1
H H31C -0.1167 0.6212 0.3589 0.033 Uiso calc U R 1
C C32 0.01067(17) 0.83273(14) 0.64625(15) 0.0128(3) Uani d . . 1
C C33 0.40267(18) 0.97171(16) 0.67792(17) 0.0183(4) Uani d . . 1
C C34 0.4664(2) 0.89422(18) 0.7107(2) 0.0270(5) Uani d . . 1
H H34A 0.4131 0.8183 0.6456 0.041 Uiso calc U R 1
H H34B 0.4686 0.8905 0.7818 0.041 Uiso calc U R 1
H H34C 0.5582 0.9243 0.7255 0.041 Uiso calc U R 1
C C35 0.3967(2) 0.9737(2) 0.56554(19) 0.0311(5) Uani d . . 1
H H35A 0.488 1.0037 0.5792 0.047 Uiso calc U R 1
H H35B 0.3547 1.022 0.5428 0.047 Uiso calc U R 1
H H35C 0.3436 0.8969 0.5023 0.047 Uiso calc U R 1
C C36 0.49383(19) 1.09272(17) 0.77572(18) 0.0227(4) Uani d . . 1
H H36A 0.5816 1.1194 0.782 0.034 Uiso calc U R 1
H H36B 0.5054 1.0935 0.8509 0.034 Uiso calc U R 1
H H36C 0.4526 1.1424 0.7566 0.034 Uiso calc U R 1
C C37 0.1794(2) 1.06099(16) 0.92706(17) 0.0208(4) Uani d . . 1
H H37A 0.188 1.0884 1.0045 0.031 Uiso calc U R 1
H H37B 0.1095 1.0741 0.8721 0.031 Uiso calc U R 1
H H37C 0.2652 1.1015 0.9341 0.031 Uiso calc U R 1
C C38 0.25307(19) 0.91633(18) 0.96913(17) 0.0207(4) Uani d . . 1
H H38A 0.3396 0.9629 0.9809 0.031 Uiso calc U R 1
H H38B 0.2347 0.8367 0.9382 0.031 Uiso calc U R 1
H H38C 0.2562 0.9386 1.0445 0.031 Uiso calc U R 1
C C39 -0.18597(19) 0.98293(17) 0.72388(18) 0.0209(4) Uani d . . 1
H H39A -0.1152 1.0306 0.7162 0.031 Uiso calc U R 1
H H39B -0.1855 1.0273 0.793 0.031 Uiso calc U R 1
H H39C -0.2734 0.9551 0.6531 0.031 Uiso calc U R 1
C C40 -0.32598(19) 0.50119(16) 0.51560(16) 0.0198(4) Uani d . . 1
H H40A -0.2814 0.4755 0.4756 0.03 Uiso calc U R 1
H H40B -0.374 0.5389 0.4761 0.03 Uiso calc U R 1
H H40C -0.3899 0.4362 0.5129 0.03 Uiso calc U R 1
N N1 -0.11301(15) 0.77124(13) 0.63755(14) 0.0131(3) Uani d . . 1
H H1N -0.172(2) 0.7368(18) 0.566(2) 0.015(5) Uiso d . . 1
N N2 0.02493(15) 0.60865(13) 0.70956(13) 0.0147(3) Uani d . . 1
Al Al1 -0.15340(5) 0.85437(5) 0.74251(5) 0.01405(11) Uani d . . 1
Lu Lu1 -0.16542(2) 0.62758(2) 0.71155(2) 0.01273(3) Uani d . . 1
H H201 -0.354(2) 0.659(2) 0.7002(19) 0.019 Uiso d U . 1
H H202 -0.337(2) 0.7666(19) 0.768(2) 0.019 Uiso d U . 1
H H203 -0.389(2) 0.7304(18) 0.636(2) 0.019 Uiso d U . 1
H H211 0.007(2) 0.8032(19) 0.8809(19) 0.019 Uiso d U . 1
H H212 0.022(2) 0.9152(19) 0.952(2) 0.019 Uiso d U . 1

loop_
_atom_site_aniso_label
_atom_site_aniso_U_11
_atom_site_aniso_U_22
_atom_site_aniso_U_33
_atom_site_aniso_U_12
_atom_site_aniso_U_13
_atom_site_aniso_U_23
C2 0.0178(8) 0.0111(8) 0.0163(8) 0.0075(7) 0.0091(7) 0.0057(7)
C3 0.0180(8) 0.0128(8) 0.0216(9) 0.0078(7) 0.0101(7) 0.0064(7)
C4 0.0218(9) 0.0175(9) 0.0285(10) 0.0112(8) 0.0172(8) 0.0097(8)
C5 0.0276(10) 0.0208(9) 0.0238(10) 0.0140(8) 0.0189(8) 0.0112(8)
C6 0.0237(9) 0.0161(9) 0.0187(9) 0.0121(8) 0.0129(8) 0.0091(7)
C7 0.0168(9) 0.0221(10) 0.0265(10) 0.0101(8) 0.0089(8) 0.0103(8)
C8 0.0204(9) 0.0235(10) 0.0203(9) 0.0093(8) 0.0043(8) 0.0105(8)
C9 0.0243(9) 0.0206(10) 0.0187(9) 0.0102(8) 0.0102(8) 0.0107(8)
C10 0.0183(8) 0.0128(8) 0.0162(8) 0.0078(7) 0.0089(7) 0.0059(7)
C11 0.0189(8) 0.0147(8) 0.0156(8) 0.0084(7) 0.0102(7) 0.0085(7)
C12 0.0249(9) 0.0163(9) 0.0172(9) 0.0108(8) 0.0137(8) 0.0099(7)
C13 0.0358(11) 0.0202(10) 0.0171(9) 0.0132(9) 0.0156(8) 0.0081(8)
C14 0.0244(9) 0.0210(9) 0.0233(9) 0.0139(8) 0.0168(8) 0.0149(8)
C15 0.0193(9) 0.0189(9) 0.0213(9) 0.0084(7) 0.0121(7) 0.0127(8)
C16 0.0214(10) 0.0276(11) 0.0281(11) 0.0061(8) 0.0117(8) 0.0158(9)
C17 0.0196(8) 0.0143(8) 0.0172(9) 0.0077(7) 0.0097(7) 0.0092(7)
C18 0.0274(10) 0.0167(9) 0.0221(10) 0.0103(8) 0.0127(8) 0.0079(8)
C19 0.0351(11) 0.0343(12) 0.0377(12) 0.0228(10) 0.0286(10) 0.0226(10)
C20 0.0176(8) 0.0167(9) 0.0216(9) 0.0086(7) 0.0118(8) 0.0100(8)
C21 0.0187(8) 0.0162(9) 0.0151(9) 0.0081(7) 0.0105(7) 0.0062(7)
C22 0.0152(8) 0.0150(8) 0.0116(8) 0.0061(7) 0.0069(7) 0.0040(7)
C23 0.0162(8) 0.0124(8) 0.0138(8) 0.0082(7) 0.0081(7) 0.0053(7)
C24 0.0139(8) 0.0163(9) 0.0140(8) 0.0062(7) 0.0055(7) 0.0051(7)
C25 0.0147(8) 0.0146(8) 0.0179(9) 0.0071(7) 0.0094(7) 0.0067(7)
C26 0.0175(8) 0.0145(8) 0.0144(8) 0.0077(7) 0.0092(7) 0.0068(7)
C27 0.0143(8) 0.0109(8) 0.0141(8) 0.0064(7) 0.0063(7) 0.0047(7)
C28 0.0149(8) 0.0165(9) 0.0139(8) 0.0062(7) 0.0063(7) 0.0074(7)
C29 0.0206(9) 0.0342(12) 0.0162(9) 0.0082(9) 0.0077(8) 0.0138(9)
C30 0.0194(9) 0.0235(10) 0.0190(9) 0.0117(8) 0.0062(7) 0.0104(8)
C31 0.0254(10) 0.0155(9) 0.0166(9) 0.0060(8) 0.0083(8) 0.0038(7)
C32 0.0139(8) 0.0111(8) 0.0153(8) 0.0073(7) 0.0082(7) 0.0052(7)
C33 0.0140(8) 0.0218(9) 0.0200(9) 0.0069(7) 0.0100(7) 0.0091(8)
C34 0.0197(9) 0.0253(11) 0.0381(12) 0.0119(8) 0.0166(9) 0.0115(9)
C35 0.0189(9) 0.0456(14) 0.0246(10) 0.0069(9) 0.0140(8) 0.0128(10)
C36 0.0172(9) 0.0216(10) 0.0264(10) 0.0065(8) 0.0104(8) 0.0096(8)
C37 0.0247(9) 0.0142(9) 0.0214(9) 0.0067(8) 0.0137(8) 0.0037(7)
C38 0.0182(9) 0.0274(10) 0.0153(9) 0.0104(8) 0.0075(7) 0.0089(8)
C39 0.0222(9) 0.0200(9) 0.0277(10) 0.0121(8) 0.0155(8) 0.0125(8)
C40 0.0206(9) 0.0188(9) 0.0173(9) 0.0068(8) 0.0089(7) 0.0072(7)
N1 0.0119(7) 0.0137(7) 0.0119(7) 0.0056(6) 0.0051(6) 0.0048(6)
N2 0.0192(7) 0.0127(7) 0.0152(7) 0.0086(6) 0.0100(6) 0.0065(6)
Al1 0.0148(2) 0.0141(3) 0.0165(3) 0.0078(2) 0.0095(2) 0.0071(2)
Lu1 0.01440(4) 0.01247(4) 0.01344(4) 0.00680(3) 0.00789(3) 0.00630(3)

loop_
_atom_type_symbol
_atom_type_description
_atom_type_scat_dispersion_real
_atom_type_scat_dispersion_imag
_atom_type_scat_source
C C 0.0033 0.0016 'International Tables Vol C Tables 4.2.6.8 and 6.1.1.4'
H H 0.0000 0.0000 'International Tables Vol C Tables 4.2.6.8 and 6.1.1.4'
N N 0.0061 0.0033 'International Tables Vol C Tables 4.2.6.8 and 6.1.1.4'
Al Al 0.0645 0.0514 'International Tables Vol C Tables 4.2.6.8 and 6.1.1.4'
Lu Lu -0.4720 5.8584 'International Tables Vol C Tables 4.2.6.8 and 6.1.1.4'

loop_
_geom_angle_atom_site_label_1
_geom_angle_atom_site_label_2
_geom_angle_atom_site_label_3
_geom_angle
N2 C2 C3 121.13(17)
N2 C2 C10 117.83(16)
C3 C2 C10 121.03(16)
C4 C3 C7 123.52(18)
C4 C3 C2 118.10(17)
C7 C3 C2 118.38(18)
C5 C4 C3 119.70(18)
C5 C4 H4 120.1
C3 C4 H4 120.1
C4 C5 C6 118.81(18)
C4 C5 H5 120.6
C6 C5 H5 120.6
N2 C6 C5 123.87(17)
N2 C6 H6 118.1
C5 C6 H6 118.1
C8 C7 C3 119.98(18)
C8 C7 H7 120.0
C3 C7 H7 120.0
C7 C8 C9 121.22(18)
C7 C8 H8 119.4
C9 C8 H8 119.4
C10 C9 C8 121.21(19)
C10 C9 H9 119.4
C8 C9 H9 119.4
C9 C10 C2 117.98(17)
C9 C10 C11 123.78(17)
C2 C10 C11 118.24(16)
C12 C11 C17 108.29(16)
C12 C11 C10 126.48(17)
C17 C11 C10 125.04(16)
C12 C11 Lu1 78.13(10)
C17 C11 Lu1 74.81(10)
C10 C11 Lu1 109.62(12)
C14 C12 C11 107.41(16)
C14 C12 C13 125.75(18)
C11 C12 C13 126.29(17)
C14 C12 Lu1 76.07(11)
C11 C12 Lu1 70.29(10)
C13 C12 Lu1 125.78(13)
C12 C13 H13A 109.5
C12 C13 H13B 109.5
H13A C13 H13B 109.5
C12 C13 H13C 109.5
H13A C13 H13C 109.5
H13B C13 H13C 109.5
C12 C14 C15 108.51(16)
C12 C14 C19 124.59(19)
C15 C14 C19 126.39(18)
C12 C14 Lu1 73.20(10)
C15 C14 Lu1 73.69(11)
C19 C14 Lu1 125.54(13)
C17 C15 C14 108.04(16)
C17 C15 C16 125.25(18)
C14 C15 C16 126.46(18)
C17 C15 Lu1 70.92(10)
C14 C15 Lu1 75.62(11)
C16 C15 Lu1 123.73(13)
C15 C16 H16A 109.5
C15 C16 H16B 109.5
H16A C16 H16B 109.5
C15 C16 H16C 109.5
H16A C16 H16C 109.5
H16B C16 H16C 109.5
C15 C17 C11 107.71(16)
C15 C17 C18 125.93(17)
C11 C17 C18 126.24(17)
C15 C17 Lu1 77.85(11)
C11 C17 Lu1 72.95(10)
C18 C17 Lu1 118.46(12)
C17 C18 H18A 109.5
C17 C18 H18B 109.5
H18A C18 H18B 109.5
C17 C18 H18C 109.5
H18A C18 H18C 109.5
H18B C18 H18C 109.5
C14 C19 H19A 109.5
C14 C19 H19B 109.5
H19A C19 H19B 109.5
C14 C19 H19C 109.5
H19A C19 H19C 109.5
H19B C19 H19C 109.5
Al1 C20 Lu1 76.36(6)
Al1 C20 H201 137.1(14)
Lu1 C20 H201 60.9(13)
Al1 C20 H202 104.4(14)
Lu1 C20 H202 130.2(14)
H201 C20 H202 101.3(19)
Al1 C20 H203 100.0(13)
Lu1 C20 H203 121.4(13)
H201 C20 H203 104.1(18)
H202 C20 H203 107.8(19)
C22 C21 Al1 113.01(12)
C22 C21 H211 106.1(13)
Al1 C21 H211 112.4(13)
C22 C21 H212 107.8(14)
Al1 C21 H212 113.1(13)
H211 C21 H212 103.8(19)
C37 C22 C38 107.91(15)
C37 C22 C21 107.51(15)
C38 C22 C21 107.93(15)
C37 C22 C23 106.50(15)
C38 C22 C23 111.02(15)
C21 C22 C23 115.67(14)
C24 C23 C32 118.02(16)
C24 C23 C22 115.01(15)
C32 C23 C22 126.69(16)
C25 C24 C23 124.18(16)
C25 C24 H24 117.9
C23 C24 H24 117.9
C24 C25 C26 116.38(16)
C24 C25 C33 120.02(16)
C26 C25 C33 123.60(17)
C25 C26 C27 123.30(17)
C25 C26 H26 118.4
C27 C26 H26 118.4
C26 C27 C32 118.34(15)
C26 C27 C28 118.08(16)
C32 C27 C28 123.57(15)
C29 C28 C31 106.01(16)
C29 C28 C30 104.82(15)
C31 C28 C30 110.94(15)
C29 C28 C27 111.85(15)
C31 C28 C27 111.41(15)
C30 C28 C27 111.49(15)
C28 C29 H29A 109.5
C28 C29 H29B 109.5
H29A C29 H29B 109.5
C28 C29 H29C 109.5
H29A C29 H29C 109.5
H29B C29 H29C 109.5
C28 C30 H30A 109.5
C28 C30 H30B 109.5
H30A C30 H30B 109.5
C28 C30 H30C 109.5
H30A C30 H30C 109.5
H30B C30 H30C 109.5
C28 C31 H31A 109.5
C28 C31 H31B 109.5
H31A C31 H31B 109.5
C28 C31 H31C 109.5
H31A C31 H31C 109.5
H31B C31 H31C 109.5
C23 C32 C27 118.97(16)
C23 C32 N1 119.63(16)
C27 C32 N1 121.39(15)
C35 C33 C25 112.59(15)
C35 C33 C34 108.62(18)
C25 C33 C34 108.62(16)
C35 C33 C36 107.28(17)
C25 C33 C36 110.72(16)
C34 C33 C36 108.94(16)
C33 C34 H34A 109.5
C33 C34 H34B 109.5
H34A C34 H34B 109.5
C33 C34 H34C 109.5
H34A C34 H34C 109.5
H34B C34 H34C 109.5
C33 C35 H35A 109.5
C33 C35 H35B 109.5
H35A C35 H35B 109.5
C33 C35 H35C 109.5
H35A C35 H35C 109.5
H35B C35 H35C 109.5
C33 C36 H36A 109.5
C33 C36 H36B 109.5
H36A C36 H36B 109.5
C33 C36 H36C 109.5
H36A C36 H36C 109.5
H36B C36 H36C 109.5
C22 C37 H37A 109.5
C22 C37 H37B 109.5
H37A C37 H37B 109.5
C22 C37 H37C 109.5
H37A C37 H37C 109.5
H37B C37 H37C 109.5
C22 C38 H38A 109.5
C22 C38 H38B 109.5
H38A C38 H38B 109.5
C22 C38 H38C 109.5
H38A C38 H38C 109.5
H38B C38 H38C 109.5
Al1 C39 H39A 109.5
Al1 C39 H39B 109.5
H39A C39 H39B 109.5
Al1 C39 H39C 109.5
H39A C39 H39C 109.5
H39B C39 H39C 109.5
Lu1 C40 H40A 109.5
Lu1 C40 H40B 109.5
H40A C40 H40B 109.5
Lu1 C40 H40C 109.5
H40A C40 H40C 109.5
H40B C40 H40C 109.5
C32 N1 Al1 115.33(11)
C32 N1 Lu1 129.03(11)
Al1 N1 Lu1 84.20(6)
C32 N1 H1N 107.3(15)
Al1 N1 H1N 117.7(15)
Lu1 N1 H1N 102.4(15)
C6 N2 C2 118.13(16)
C6 N2 Lu1 121.45(12)
C2 N2 Lu1 119.13(12)
N1 Al1 C39 118.50(8)
N1 Al1 C21 90.02(7)
C39 Al1 C21 122.21(9)
N1 Al1 C20 101.64(8)
C39 Al1 C20 109.41(8)
C21 Al1 C20 112.29(8)
N1 Al1 Lu1 56.15(5)
C39 Al1 Lu1 165.71(7)
C21 Al1 Lu1 72.02(6)
C20 Al1 Lu1 62.19(6)
C40 Lu1 N2 97.17(6)
C40 Lu1 N1 86.91(6)
N2 Lu1 N1 83.86(5)
C40 Lu1 C11 119.67(6)
N2 Lu1 C11 67.96(5)
N1 Lu1 C11 142.50(5)
C40 Lu1 C17 88.32(6)
N2 Lu1 C17 76.85(5)
N1 Lu1 C17 159.38(6)
C11 Lu1 C17 32.24(6)
C40 Lu1 C12 134.44(6)
N2 Lu1 C12 94.92(5)
N1 Lu1 C12 138.12(5)
C11 Lu1 C12 31.58(6)
C17 Lu1 C12 52.28(6)
C40 Lu1 C15 83.28(6)
N2 Lu1 C15 108.05(5)
N1 Lu1 C15 165.39(5)
C11 Lu1 C15 52.05(6)
C17 Lu1 C15 31.23(6)
C12 Lu1 C15 51.24(6)
C40 Lu1 C14 108.89(7)
N2 Lu1 C14 119.51(5)
N1 Lu1 C14 148.38(5)
C11 Lu1 C14 51.62(6)
C17 Lu1 C14 51.51(6)
C12 Lu1 C14 30.72(6)
C15 Lu1 C14 30.70(6)
C40 Lu1 C20 89.45(7)
N2 Lu1 C20 154.45(6)
N1 Lu1 C20 71.84(5)
C11 Lu1 C20 129.08(6)
C17 Lu1 C20 128.18(6)
C12 Lu1 C20 97.94(6)
C15 Lu1 C20 97.20(6)
C14 Lu1 C20 80.86(6)
C40 Lu1 Al1 107.93(5)
N2 Lu1 Al1 113.44(4)
N1 Lu1 Al1 39.65(4)
C11 Lu1 Al1 132.02(4)
C17 Lu1 Al1 158.69(4)
C12 Lu1 Al1 106.97(4)
C15 Lu1 Al1 134.80(4)
C14 Lu1 Al1 108.74(4)
C20 Lu1 Al1 41.45(4)
C40 Lu1 H201 80.9(5)
N2 Lu1 H201 173.3(6)
N1 Lu1 H201 89.6(6)
C11 Lu1 H201 118.6(6)
C17 Lu1 H201 109.4(6)
C12 Lu1 H201 91.0(5)
C15 Lu1 H201 78.2(6)
C14 Lu1 H201 67.1(6)
C20 Lu1 H201 20.0(6)
Al1 Lu1 H201 61.5(6)
C40 Lu1 H211 159.5(5)
N2 Lu1 H211 82.5(5)
N1 Lu1 H211 72.6(5)
C11 Lu1 H211 79.4(5)
C17 Lu1 H211 111.4(5)
C12 Lu1 H211 65.7(5)
C15 Lu1 H211 116.5(5)
C14 Lu1 H211 88.7(5)
C20 Lu1 H211 82.8(5)
Al1 Lu1 H211 54.7(5)
H201 Lu1 H211 97.0(8)

loop_
_geom_bond_atom_site_label_1
_geom_bond_atom_site_label_2
_geom_bond_distance
C2 N2 1.381(2)
C2 C3 1.420(2)
C2 C10 1.425(3)
C3 C4 1.411(3)
C3 C7 1.420(3)
C4 C5 1.368(3)
C4 H4 0.95
C5 C6 1.401(3)
C5 H5 0.95
C6 N2 1.325(2)
C6 H6 0.95
C7 C8 1.363(3)
C7 H7 0.95
C8 C9 1.410(3)
C8 H8 0.95
C9 C10 1.377(3)
C9 H9 0.95
C10 C11 1.480(2)
C11 C12 1.423(3)
C11 C17 1.427(3)
C11 Lu1 2.5572(18)
C12 C14 1.419(3)
C12 C13 1.504(3)
C12 Lu1 2.6582(18)
C13 H13A 0.98
C13 H13B 0.98
C13 H13C 0.98
C14 C15 1.420(3)
C14 C19 1.508(3)
C14 Lu1 2.6951(19)
C15 C17 1.416(3)
C15 C16 1.505(3)
C15 Lu1 2.6703(18)
C16 H16A 0.98
C16 H16B 0.98
C16 H16C 0.98
C17 C18 1.502(3)
C17 Lu1 2.5814(18)
C18 H18A 0.98
C18 H18B 0.98
C18 H18C 0.98
C19 H19A 0.98
C19 H19B 0.98
C19 H19C 0.98
C20 Al1 2.023(2)
C20 Lu1 2.7025(19)
C20 H201 0.94(2)
C20 H202 0.91(2)
C20 H203 0.98(2)
C21 C22 1.547(2)
C21 Al1 1.9911(19)
C21 H211 0.97(2)
C21 H212 0.94(2)
C22 C37 1.542(3)
C22 C38 1.543(3)
C22 C23 1.554(2)
C23 C24 1.395(2)
C23 C32 1.424(2)
C24 C25 1.384(3)
C24 H24 0.95
C25 C26 1.390(2)
C25 C33 1.533(2)
C26 C27 1.402(2)
C26 H26 0.95
C27 C32 1.425(2)
C27 C28 1.556(2)
C28 C29 1.538(3)
C28 C31 1.542(3)
C28 C30 1.544(3)
C29 H29A 0.98
C29 H29B 0.98
C29 H29C 0.98
C30 H30A 0.98
C30 H30B 0.98
C30 H30C 0.98
C31 H31A 0.98
C31 H31B 0.98
C31 H31C 0.98
C32 N1 1.433(2)
C33 C35 1.522(3)
C33 C34 1.534(3)
C33 C36 1.538(3)
C34 H34A 0.98
C34 H34B 0.98
C34 H34C 0.98
C35 H35A 0.98
C35 H35B 0.98
C35 H35C 0.98
C36 H36A 0.98
C36 H36B 0.98
C36 H36C 0.98
C37 H37A 0.98
C37 H37B 0.98
C37 H37C 0.98
C38 H38A 0.98
C38 H38B 0.98
C38 H38C 0.98
C39 Al1 1.964(2)
C39 H39A 0.98
C39 H39B 0.98
C39 H39C 0.98
C40 Lu1 2.3343(18)
C40 H40A 0.98
C40 H40B 0.98
C40 H40C 0.98
N1 Al1 1.9046(16)
N1 Lu1 2.4787(15)
N1 H1N 0.84(2)
N2 Lu1 2.4014(15)
Al1 Lu1 2.9694(6)
Lu1 H201 2.39(2)
Lu1 H211 2.42(2)
